data_7109449
loop_
_publ_author_name
'Shaoguang Zhang'
'Ming Zhan'
'Qian Luo'
'Wen-Xiong Zhang'
'Zhenfeng Xi'

_publ_section_title
;
 Oxidation of C-H bonds to C[double bond, length as m-dash]O bonds by O2
 only or N-oxides and DMSO: synthesis of delta^1^-bipyrrolinones and
 pyrrolino[3,2-b]pyrrolinones from 2,6-diazasemibullvalenes
;
_journal_name_full Chem.Commun.
_journal_page_first 6146
_journal_paper_doi 10.1039/c3cc43061h
_journal_volume 49
_journal_year 2013
_chemical_formula_sum 'C27 H28 N2 O4'
_chemical_formula_weight 444.51
_chemical_name_systematic
;
?
;
_space_group_IT_number 2
_symmetry_cell_setting triclinic
_symmetry_space_group_name_Hall '-P 1'
_symmetry_space_group_name_H-M 'P -1'
_atom_sites_solution_hydrogens geom
_atom_sites_solution_primary direct
_atom_sites_solution_secondary difmap
_audit_creation_method SHELXL-97
_cell_angle_alpha 72.38(3)
_cell_angle_beta 87.22(3)
_cell_angle_gamma 67.72(3)
_cell_formula_units_Z 2
_cell_length_a 9.1255(18)
_cell_length_b 11.865(2)
_cell_length_c 12.456(3)
_cell_measurement_temperature 293(2)
_cell_measurement_theta_max 26.02
_cell_measurement_theta_min 1.72
_cell_volume 1186.1(5)
_computing_cell_refinement Rapid-AUTO
_computing_data_collection 'Rapid-AUTO (Rigaku,2000)'
_computing_data_reduction 'CrystalStructure (Rigaku/MSC,2000)'
_computing_molecular_graphics 'Siemens SHELXTL V4.2,(Sheldrick,1990)'
_computing_publication_material SHELXL-97,(Sheldrick,1997)
_computing_structure_refinement SHELXL-97,(Sheldrick,1997)
_computing_structure_solution SHELXS-97,(Sheldrick,1997)
_diffrn_ambient_temperature 293(2)
_diffrn_detector_area_resol_mean 10.00
_diffrn_measured_fraction_theta_full 0.945
_diffrn_measured_fraction_theta_max 0.945
_diffrn_measurement_device_type 'Rigaku RAXIS RAPID IP'
_diffrn_measurement_method \W
_diffrn_radiation_monochromator graphite
_diffrn_radiation_source 'fine-focus sealed tube'
_diffrn_radiation_type MoK\a
_diffrn_radiation_wavelength 0.71073
_diffrn_reflns_av_R_equivalents 0.0556
_diffrn_reflns_av_sigmaI/netI 0.1341
_diffrn_reflns_limit_h_max 11
_diffrn_reflns_limit_h_min -11
_diffrn_reflns_limit_k_max 14
_diffrn_reflns_limit_k_min -14
_diffrn_reflns_limit_l_max 15
_diffrn_reflns_limit_l_min -15
_diffrn_reflns_number 6490
_diffrn_reflns_theta_full 26.02
_diffrn_reflns_theta_max 26.02
_diffrn_reflns_theta_min 1.72
_diffrn_standards_decay_% 0
_diffrn_standards_interval_count 0
_diffrn_standards_interval_time 0
_diffrn_standards_number 0
_exptl_absorpt_coefficient_mu 0.084
_exptl_absorpt_correction_T_max 0.9834
_exptl_absorpt_correction_T_min 0.9753
_exptl_absorpt_correction_type empirical
_exptl_absorpt_process_details
;
HIGASHI, T. (1995). Abscor-Empirical
Absorption Correction based on Fourier
Series Approximation.
Rigaku Corporation,Tokyo,Japan.
;
_exptl_crystal_density_diffrn 1.245
_exptl_crystal_density_method 'not measured'
_exptl_crystal_F_000 472
_exptl_crystal_size_max 0.30
_exptl_crystal_size_mid 0.20
_exptl_crystal_size_min 0.20
_refine_diff_density_max 0.308
_refine_diff_density_min -0.412
_refine_diff_density_rms 0.099
_refine_ls_extinction_method none
_refine_ls_goodness_of_fit_ref 1.168
_refine_ls_hydrogen_treatment none
_refine_ls_matrix_type full
_refine_ls_number_parameters 302
_refine_ls_number_reflns 4429
_refine_ls_number_restraints 0
_refine_ls_restrained_S_all 1.168
_refine_ls_R_factor_all 0.1262
_refine_ls_R_factor_gt 0.0588
_refine_ls_shift/su_max 0.002
_refine_ls_shift/su_mean 0.000
_refine_ls_structure_factor_coef Fsqd
_refine_ls_weighting_details 'calc w=1/[\s^2^(Fo^2^)+(0.0500P)^2^+0.0000P] where P=(Fo^2^+2Fc^2^)/3'
_refine_ls_weighting_scheme calc
_refine_ls_wR_factor_gt 0.1468
_refine_ls_wR_factor_ref 0.1685
_reflns_number_gt 1798
_reflns_number_total 4429
_reflns_threshold_expression >2sigma(I)
_cod_data_source_file c3cc43061h.txt
_cod_data_source_block zsg76a
_cod_original_cell_volume 1186.1(4)
_cod_original_sg_symbol_H-M P-1
_cod_database_code 7109449

loop_
_symmetry_equiv_pos_as_xyz
'x, y, z'
'-x, -y, -z'

loop_
_atom_site_label
_atom_site_type_symbol
_atom_site_fract_x
_atom_site_fract_y
_atom_site_fract_z
_atom_site_U_iso_or_equiv
_atom_site_adp_type
_atom_site_occupancy
_atom_site_symmetry_multiplicity
_atom_site_calc_flag
_atom_site_refinement_flags
O3 O 0.8389(3) 0.0991(2) 0.0640(2) 0.0488(7) Uani 1 1 d .
O4 O 0.6783(3) 0.2911(2) 0.09527(19) 0.0397(7) Uani 1 1 d .
O2 O 0.3985(3) 0.3959(2) 0.2579(2) 0.0505(8) Uani 1 1 d .
N1 N 0.3488(3) 0.2727(3) 0.1034(3) 0.0429(8) Uani 1 1 d .
N2 N 0.7169(3) 0.1049(3) 0.2992(2) 0.0411(8) Uani 1 1 d .
O1 O 0.6093(3) 0.1473(3) -0.0821(2) 0.0651(9) Uani 1 1 d .
C4 C 0.6410(4) 0.2044(3) 0.3319(3) 0.0379(9) Uani 1 1 d .
C21 C 0.6966(4) 0.2273(3) 0.4275(3) 0.0369(9) Uani 1 1 d .
C22 C 0.8560(4) 0.1641(3) 0.4701(3) 0.0435(10) Uani 1 1 d .
H22 H 0.9277 0.1104 0.4341 0.052 Uiso 1 1 calc R
C14 C 0.2896(4) 0.3514(3) -0.0946(3) 0.0395(10) Uani 1 1 d .
C3 C 0.6284(4) 0.1086(3) 0.2015(3) 0.0374(10) Uani 1 1 d .
C6 C 0.4538(4) 0.1992(3) 0.2072(3) 0.0366(9) Uani 1 1 d .
C7 C 0.4001(4) 0.2729(3) 0.0057(3) 0.0377(10) Uani 1 1 d .
C2 C 0.6896(4) 0.1721(3) 0.0896(3) 0.0381(10) Uani 1 1 d .
C26 C 0.5945(5) 0.3107(3) 0.4819(3) 0.0460(11) Uani 1 1 d .
H26 H 0.4884 0.3555 0.4551 0.055 Uiso 1 1 calc R
C25 C 0.6494(5) 0.3271(3) 0.5750(3) 0.0445(10) Uani 1 1 d .
H25 H 0.5793 0.3828 0.6102 0.053 Uiso 1 1 calc R
C5 C 0.4813(4) 0.2869(4) 0.2637(3) 0.0385(10) Uani 1 1 d .
C1 C 0.5705(4) 0.1916(4) -0.0060(3) 0.0406(10) Uani 1 1 d .
C17 C 0.0687(5) 0.5088(4) -0.2846(3) 0.0415(10) Uani 1 1 d .
C19 C 0.1265(4) 0.3973(4) -0.0845(3) 0.0498(11) Uani 1 1 d .
H19 H 0.0887 0.3760 -0.0136 0.060 Uiso 1 1 calc R
C23 C 0.9074(5) 0.1798(4) 0.5625(3) 0.0479(11) Uani 1 1 d .
H23 H 1.0130 0.1342 0.5903 0.057 Uiso 1 1 calc R
C24 C 0.8055(5) 0.2630(4) 0.6170(3) 0.0442(10) Uani 1 1 d .
C18 C 0.0189(5) 0.4737(4) -0.1773(3) 0.0510(11) Uani 1 1 d .
H18 H -0.0892 0.5021 -0.1671 0.061 Uiso 1 1 calc R
C13 C 0.7056(5) 0.3746(4) -0.0067(3) 0.0606(12) Uani 1 1 d .
H13A H 0.7975 0.3272 -0.0386 0.091 Uiso 1 1 calc R
H13B H 0.7229 0.4427 0.0098 0.091 Uiso 1 1 calc R
H13C H 0.6148 0.4098 -0.0597 0.091 Uiso 1 1 calc R
C20 C -0.0475(5) 0.5914(4) -0.3838(3) 0.0662(13) Uani 1 1 d .
H20A H -0.1139 0.5486 -0.3941 0.099 Uiso 1 1 calc R
H20B H 0.0085 0.6080 -0.4503 0.099 Uiso 1 1 calc R
H20C H -0.1121 0.6709 -0.3711 0.099 Uiso 1 1 calc R
C11 C 0.3615(5) 0.1290(4) 0.2921(3) 0.0501(11) Uani 1 1 d .
H11A H 0.3964 0.1173 0.3685 0.060 Uiso 1 1 calc R
H11B H 0.2491 0.1827 0.2801 0.060 Uiso 1 1 calc R
C15 C 0.3391(5) 0.3889(4) -0.2026(4) 0.0618(13) Uani 1 1 d .
H15 H 0.4471 0.3621 -0.2132 0.074 Uiso 1 1 calc R
C16 C 0.2293(5) 0.4658(4) -0.2953(3) 0.0587(12) Uani 1 1 d .
H16 H 0.2662 0.4886 -0.3663 0.070 Uiso 1 1 calc R
C27 C 0.8622(5) 0.2810(4) 0.7203(3) 0.0671(14) Uani 1 1 d .
H27A H 0.7934 0.3622 0.7278 0.101 Uiso 1 1 calc R
H27B H 0.9685 0.2785 0.7124 0.101 Uiso 1 1 calc R
H27C H 0.8609 0.2137 0.7862 0.101 Uiso 1 1 calc R
C8 C 0.6502(5) -0.0283(4) 0.2074(3) 0.0525(11) Uani 1 1 d .
H8A H 0.6133 -0.0271 0.1352 0.063 Uiso 1 1 calc R
H8B H 0.7624 -0.0821 0.2206 0.063 Uiso 1 1 calc R
C10 C 0.3844(5) -0.0002(4) 0.2809(4) 0.0679(13) Uani 1 1 d .
H10A H 0.3443 0.0108 0.2062 0.081 Uiso 1 1 calc R
H10B H 0.3253 -0.0395 0.3361 0.081 Uiso 1 1 calc R
C12 C 0.9746(5) 0.0828(4) 0.1281(3) 0.0645(13) Uani 1 1 d .
H12A H 0.9725 0.1651 0.1255 0.097 Uiso 1 1 calc R
H12B H 1.0693 0.0383 0.0969 0.097 Uiso 1 1 calc R
H12C H 0.9736 0.0340 0.2050 0.097 Uiso 1 1 calc R
C9 C 0.5612(6) -0.0868(4) 0.3000(4) 0.0682(14) Uani 1 1 d .
H9A H 0.6028 -0.0950 0.3734 0.082 Uiso 1 1 calc R
H9B H 0.5754 -0.1715 0.2982 0.082 Uiso 1 1 calc R

loop_
_atom_site_aniso_label
_atom_site_aniso_U_11
_atom_site_aniso_U_22
_atom_site_aniso_U_33
_atom_site_aniso_U_23
_atom_site_aniso_U_13
_atom_site_aniso_U_12
O3 0.0274(16) 0.0600(19) 0.0609(18) -0.0341(15) 0.0121(13) -0.0077(14)
O4 0.0381(17) 0.0447(17) 0.0418(16) -0.0186(14) 0.0143(13) -0.0190(13)
O2 0.0464(18) 0.0423(18) 0.0535(18) -0.0173(15) 0.0070(14) -0.0055(15)
N1 0.031(2) 0.056(2) 0.042(2) -0.0185(17) 0.0065(16) -0.0149(17)
N2 0.037(2) 0.043(2) 0.0417(19) -0.0146(16) 0.0078(15) -0.0126(16)
O1 0.050(2) 0.090(2) 0.0626(19) -0.0518(18) 0.0086(15) -0.0136(16)
C4 0.037(2) 0.035(2) 0.039(2) -0.009(2) 0.0091(19) -0.0144(19)
C21 0.043(3) 0.035(2) 0.032(2) -0.0094(19) 0.0082(18) -0.0151(19)
C22 0.039(3) 0.045(3) 0.043(2) -0.018(2) 0.008(2) -0.010(2)
C14 0.035(2) 0.051(3) 0.038(2) -0.020(2) 0.010(2) -0.018(2)
C3 0.040(3) 0.037(2) 0.037(2) -0.0163(19) 0.0045(19) -0.0141(19)
C6 0.031(2) 0.042(2) 0.038(2) -0.017(2) 0.0091(18) -0.0137(19)
C7 0.031(2) 0.048(3) 0.045(2) -0.024(2) 0.006(2) -0.020(2)
C2 0.033(2) 0.040(2) 0.045(2) -0.021(2) 0.0111(19) -0.0125(19)
C26 0.044(3) 0.047(3) 0.044(2) -0.015(2) 0.014(2) -0.015(2)
C25 0.050(3) 0.045(3) 0.036(2) -0.018(2) 0.013(2) -0.011(2)
C5 0.034(2) 0.041(2) 0.035(2) -0.009(2) 0.0141(18) -0.013(2)
C1 0.035(3) 0.049(3) 0.045(2) -0.025(2) 0.0108(19) -0.017(2)
C17 0.042(3) 0.051(3) 0.037(2) -0.015(2) 0.007(2) -0.023(2)
C19 0.040(3) 0.075(3) 0.041(2) -0.022(2) 0.016(2) -0.027(2)
C23 0.043(3) 0.049(3) 0.051(3) -0.021(2) 0.002(2) -0.013(2)
C24 0.060(3) 0.040(3) 0.037(2) -0.013(2) 0.009(2) -0.023(2)
C18 0.035(3) 0.076(3) 0.041(3) -0.016(2) 0.005(2) -0.022(2)
C13 0.071(3) 0.063(3) 0.061(3) -0.022(3) 0.020(2) -0.039(3)
C20 0.057(3) 0.078(3) 0.052(3) -0.012(3) 0.010(2) -0.020(3)
C11 0.048(3) 0.061(3) 0.048(3) -0.016(2) 0.018(2) -0.030(2)
C15 0.036(3) 0.088(4) 0.054(3) -0.019(3) 0.020(2) -0.020(3)
C16 0.046(3) 0.079(3) 0.040(3) -0.010(2) 0.014(2) -0.020(3)
C27 0.085(4) 0.069(3) 0.051(3) -0.031(2) -0.005(2) -0.022(3)
C8 0.053(3) 0.045(3) 0.057(3) -0.019(2) 0.004(2) -0.014(2)
C10 0.079(4) 0.073(3) 0.074(3) -0.027(3) 0.029(3) -0.051(3)
C12 0.032(3) 0.093(4) 0.068(3) -0.036(3) 0.006(2) -0.015(2)
C9 0.085(4) 0.048(3) 0.075(3) -0.015(3) 0.018(3) -0.034(3)

loop_
_atom_type_symbol
_atom_type_description
_atom_type_scat_dispersion_real
_atom_type_scat_dispersion_imag
_atom_type_scat_source
C C 0.0033 0.0016 'International Tables Vol C Tables 4.2.6.8 and 6.1.1.4'
H H 0.0000 0.0000 'International Tables Vol C Tables 4.2.6.8 and 6.1.1.4'
N N 0.0061 0.0033 'International Tables Vol C Tables 4.2.6.8 and 6.1.1.4'
O O 0.0106 0.0060 'International Tables Vol C Tables 4.2.6.8 and 6.1.1.4'

loop_
_geom_angle_atom_site_label_1
_geom_angle_atom_site_label_2
_geom_angle_atom_site_label_3
_geom_angle
C2 O3 C12 118.2(3)
C2 O4 C13 115.5(3)
C7 N1 C6 121.6(3)
C4 N2 C3 110.3(3)
N2 C4 C21 123.5(3)
N2 C4 C5 111.4(3)
C21 C4 C5 124.9(3)
C26 C21 C22 117.3(3)
C26 C21 C4 121.9(3)
C22 C21 C4 120.8(3)
C23 C22 C21 121.3(3)
C23 C22 H22 119.3
C21 C22 H22 119.3
C19 C14 C15 116.4(4)
C19 C14 C7 120.4(3)
C15 C14 C7 123.2(4)
N2 C3 C8 109.7(3)
N2 C3 C2 109.9(3)
C8 C3 C2 109.8(3)
N2 C3 C6 104.8(3)
C8 C3 C6 114.9(3)
C2 C3 C6 107.5(3)
N1 C6 C5 111.3(3)
N1 C6 C3 120.1(3)
C5 C6 C3 100.7(3)
N1 C6 C11 106.6(3)
C5 C6 C11 104.8(3)
C3 C6 C11 112.3(3)
N1 C7 C14 118.7(3)
N1 C7 C1 120.7(3)
C14 C7 C1 120.6(3)
O3 C2 O4 113.3(3)
O3 C2 C1 106.0(3)
O4 C2 C1 109.8(3)
O3 C2 C3 116.0(3)
O4 C2 C3 106.2(3)
C1 C2 C3 105.2(3)
C25 C26 C21 120.7(4)
C25 C26 H26 119.7
C21 C26 H26 119.7
C24 C25 C26 121.4(3)
C24 C25 H25 119.3
C26 C25 H25 119.3
O2 C5 C6 129.2(3)
O2 C5 C4 127.2(3)
C6 C5 C4 103.7(3)
O1 C1 C7 122.9(3)
O1 C1 C2 123.4(3)
C7 C1 C2 113.7(3)
C16 C17 C18 117.2(4)
C16 C17 C20 121.6(4)
C18 C17 C20 121.3(4)
C18 C19 C14 121.8(4)
C18 C19 H19 119.1
C14 C19 H19 119.1
C22 C23 C24 121.5(4)
C22 C23 H23 119.3
C24 C23 H23 119.3
C25 C24 C23 117.8(3)
C25 C24 C27 120.5(3)
C23 C24 C27 121.7(4)
C17 C18 C19 121.5(4)
C17 C18 H18 119.2
C19 C18 H18 119.2
O4 C13 H13A 109.5
O4 C13 H13B 109.5
H13A C13 H13B 109.5
O4 C13 H13C 109.5
H13A C13 H13C 109.5
H13B C13 H13C 109.5
C17 C20 H20A 109.5
C17 C20 H20B 109.5
H20A C20 H20B 109.5
C17 C20 H20C 109.5
H20A C20 H20C 109.5
H20B C20 H20C 109.5
C10 C11 C6 113.3(3)
C10 C11 H11A 108.9
C6 C11 H11A 108.9
C10 C11 H11B 108.9
C6 C11 H11B 108.9
H11A C11 H11B 107.7
C14 C15 C16 121.1(4)
C14 C15 H15 119.4
C16 C15 H15 119.4
C17 C16 C15 121.9(4)
C17 C16 H16 119.0
C15 C16 H16 119.0
C24 C27 H27A 109.5
C24 C27 H27B 109.5
H27A C27 H27B 109.5
C24 C27 H27C 109.5
H27A C27 H27C 109.5
H27B C27 H27C 109.5
C9 C8 C3 113.2(3)
C9 C8 H8A 108.9
C3 C8 H8A 108.9
C9 C8 H8B 108.9
C3 C8 H8B 108.9
H8A C8 H8B 107.7
C11 C10 C9 109.8(3)
C11 C10 H10A 109.7
C9 C10 H10A 109.7
C11 C10 H10B 109.7
C9 C10 H10B 109.7
H10A C10 H10B 108.2
O3 C12 H12A 109.5
O3 C12 H12B 109.5
H12A C12 H12B 109.5
O3 C12 H12C 109.5
H12A C12 H12C 109.5
H12B C12 H12C 109.5
C8 C9 C10 108.9(4)
C8 C9 H9A 109.9
C10 C9 H9A 109.9
C8 C9 H9B 109.9
C10 C9 H9B 109.9
H9A C9 H9B 108.3

loop_
_geom_bond_atom_site_label_1
_geom_bond_atom_site_label_2
_geom_bond_distance
O3 C2 1.392(4)
O3 C12 1.424(4)
O4 C2 1.399(4)
O4 C13 1.433(4)
O2 C5 1.207(4)
N1 C7 1.282(4)
N1 C6 1.468(4)
N2 C4 1.298(4)
N2 C3 1.473(4)
O1 C1 1.195(4)
C4 C21 1.452(5)
C4 C5 1.529(5)
C21 C26 1.397(5)
C21 C22 1.402(5)
C22 C23 1.351(4)
C22 H22 0.9300
C14 C19 1.391(5)
C14 C15 1.394(5)
C14 C7 1.466(5)
C3 C8 1.539(5)
C3 C2 1.559(5)
C3 C6 1.561(5)
C6 C5 1.516(5)
C6 C11 1.561(5)
C7 C1 1.515(5)
C2 C1 1.557(5)
C26 C25 1.379(4)
C26 H26 0.9300
C25 C24 1.376(5)
C25 H25 0.9300
C17 C16 1.372(5)
C17 C18 1.384(5)
C17 C20 1.490(5)
C19 C18 1.386(5)
C19 H19 0.9300
C23 C24 1.396(5)
C23 H23 0.9300
C24 C27 1.511(5)
C18 H18 0.9300
C13 H13A 0.9600
C13 H13B 0.9600
C13 H13C 0.9600
C20 H20A 0.9600
C20 H20B 0.9600
C20 H20C 0.9600
C11 C10 1.515(5)
C11 H11A 0.9700
C11 H11B 0.9700
C15 C16 1.396(5)
C15 H15 0.9300
C16 H16 0.9300
C27 H27A 0.9600
C27 H27B 0.9600
C27 H27C 0.9600
C8 C9 1.524(6)
C8 H8A 0.9700
C8 H8B 0.9700
C10 C9 1.533(6)
C10 H10A 0.9700
C10 H10B 0.9700
C12 H12A 0.9600
C12 H12B 0.9600
C12 H12C 0.9600
C9 H9A 0.9700
C9 H9B 0.9700
